data_7037869
loop_
_publ_author_name
'Wang, Shi-Yu'
'Wang, Wen-Min'
'Zhang, Hong-Xia'
'Shen, Hai-Yun'
'Jiang, Li'
'Cui, Jian-Zhong'
'Gao, Hong-Ling'

_publ_section_title
;
 Seven phenoxido-bridged complexes encapsulated by 8-hydroxyquinoline
 Schiff base derivatives and \b-diketone ligands: single-molecule magnet,
 magnetic refrigeration and luminescence properties.
;
_journal_issue 8
_journal_name_full 'Dalton transactions (Cambridge, England : 2003)'
_journal_page_first 3362
_journal_page_last 3371
_journal_paper_doi 10.1039/c5dt04391c
_journal_volume 45
_journal_year 2016
_chemical_formula_moiety 'C52 H24 Cl2 Dy2 F24 N4 O10'
_chemical_formula_sum 'C52 H24 Cl2 Dy2 F24 N4 O10'
_chemical_formula_weight 1716.65
_chemical_name_systematic
;
 ? 
;
_space_group_crystal_system monoclinic
_space_group_IT_number 14
_space_group_name_Hall '-P 2yn'
_space_group_name_H-M_alt 'P 1 21/n 1'
_symmetry_space_group_name_Hall '-P 2yn'
_symmetry_space_group_name_H-M 'P 1 21/n 1'
_atom_sites_solution_hydrogens geom
_audit_creation_date 2015-12-15
_audit_creation_method
;
Olex2 1.2
(compiled 2015.09.30 svn.r3233 for OlexSys, GUI svn.r5103)
;
_audit_update_record
;
2016-01-01 deposited with the CCDC.
2016-01-04 downloaded from the CCDC.
;
_cell_angle_alpha 90
_cell_angle_beta 95.15(3)
_cell_angle_gamma 90
_cell_formula_units_Z 2
_cell_length_a 11.347(2)
_cell_length_b 19.187(4)
_cell_length_c 13.041(3)
_cell_measurement_reflns_used 9451
_cell_measurement_temperature 113.1500
_cell_measurement_theta_max 27.9223
_cell_measurement_theta_min 2.1229
_cell_volume 2827.8(10)
_computing_cell_refinement 'CrystalClear (Rigaku Inc., 2008)'
_computing_data_collection 'CrystalClear (Rigaku Inc., 2008)'
_computing_data_reduction 'CrystalClear (Rigaku Inc., 2008)'
_computing_molecular_graphics 'Olex2 (Dolomanov et al., 2009)'
_computing_publication_material 'Olex2 (Dolomanov et al., 2009)'
_computing_structure_refinement 'ShelXL (Sheldrick, 2015)'
_computing_structure_solution
;
????
;
_diffrn_ambient_temperature 113.1500
_diffrn_detector_area_resol_mean 28.5714
_diffrn_measured_fraction_theta_full 0.997
_diffrn_measured_fraction_theta_max 0.994
_diffrn_measurement_details
;
scan:
    Number of images: 180
               Slice: -110.0000 - 70.0000
         Image width: 1.0000
            Exp time: 5.0000
       Rotation axis: Omega
               Omega: 0.0000
                 Chi: 45.0000
                 Phi: 0.0000
                 XTD: 44.9678
              2theta: -19.9519
scan:
    Number of images: 150
               Slice: -110.0000 - 40.0000
         Image width: 1.0000
            Exp time: 5.0000
       Rotation axis: Omega
               Omega: 0.0000
                 Chi: 45.0000
                 Phi: 90.0000
                 XTD: 44.9678
              2theta: -19.9519
scan:
    Number of images: 100
               Slice: -110.0000 - -10.0000
         Image width: 1.0000
            Exp time: 5.0000
       Rotation axis: Omega
               Omega: 0.0000
                 Chi: 45.0000
                 Phi: 180.0000
                 XTD: 44.9678
              2theta: -19.9519
;
_diffrn_measurement_device
;
Saturn70 (4x4 bin mode)
;
_diffrn_measurement_device_details
;
AFC10: Fixed Chi 2 circle
;
_diffrn_measurement_device_type 'Rigaku Saturn 70 CCD'
_diffrn_measurement_method '\w scans'
_diffrn_orient_matrix_type d*Trek
_diffrn_orient_matrix_UB_11 0.0163
_diffrn_orient_matrix_UB_12 -0.0028
_diffrn_orient_matrix_UB_13 -0.0869
_diffrn_orient_matrix_UB_21 0.0203
_diffrn_orient_matrix_UB_22 -0.0477
_diffrn_orient_matrix_UB_23 0.0053
_diffrn_orient_matrix_UB_31 -0.0679
_diffrn_orient_matrix_UB_32 -0.0310
_diffrn_orient_matrix_UB_33 -0.0188
_diffrn_radiation_detector CCD
_diffrn_radiation_monochromator Confocal
_diffrn_radiation_type MoK\a
_diffrn_radiation_wavelength 0.71073
_diffrn_reflns_av_R_equivalents 0.0307
_diffrn_reflns_av_unetI/netI 0.0262
_diffrn_reflns_laue_measured_fraction_full 0.997
_diffrn_reflns_laue_measured_fraction_max 0.994
_diffrn_reflns_limit_h_max 13
_diffrn_reflns_limit_h_min -14
_diffrn_reflns_limit_k_max 25
_diffrn_reflns_limit_k_min -25
_diffrn_reflns_limit_l_max 17
_diffrn_reflns_limit_l_min -16
_diffrn_reflns_number 27956
_diffrn_reflns_point_group_measured_fraction_full 0.997
_diffrn_reflns_point_group_measured_fraction_max 0.994
_diffrn_reflns_theta_full 25.242
_diffrn_reflns_theta_max 27.942
_diffrn_reflns_theta_min 2.123
_diffrn_source 'Rotating Anode'
_diffrn_source_current 16.0000
_diffrn_source_power 0.8000
_diffrn_source_voltage 50.0000
_exptl_absorpt_coefficient_mu 2.858
_exptl_absorpt_correction_T_max 1.0000
_exptl_absorpt_correction_T_min 0.7962
_exptl_absorpt_correction_type multi-scan
_exptl_absorpt_process_details crystalclear
_exptl_crystal_colour red
_exptl_crystal_colour_primary red
_exptl_crystal_density_diffrn 2.016
_exptl_crystal_density_method 'not measured'
_exptl_crystal_description Prism
_exptl_crystal_F_000 1652
_exptl_crystal_size_max 0.20
_exptl_crystal_size_mid 0.18
_exptl_crystal_size_min 0.12
_refine_diff_density_max 1.000
_refine_diff_density_min -1.119
_refine_diff_density_rms 0.102
_refine_ls_extinction_method none
_refine_ls_goodness_of_fit_ref 1.097
_refine_ls_hydrogen_treatment constr
_refine_ls_matrix_type full
_refine_ls_number_parameters 481
_refine_ls_number_reflns 6750
_refine_ls_number_restraints 223
_refine_ls_restrained_S_all 1.112
_refine_ls_R_factor_all 0.0293
_refine_ls_R_factor_gt 0.0248
_refine_ls_shift/su_max 0.028
_refine_ls_shift/su_mean 0.000
_refine_ls_structure_factor_coef Fsqd
_refine_ls_weighting_details 'w=1/[\s^2^(Fo^2^)+(0.0353P)^2^+0.5979P] where P=(Fo^2^+2Fc^2^)/3'
_refine_ls_weighting_scheme calc
_refine_ls_wR_factor_gt 0.0590
_refine_ls_wR_factor_ref 0.0611
_reflns_Friedel_coverage 0.000
_reflns_number_gt 5935
_reflns_number_total 6750
_reflns_threshold_expression 'I > 2\s(I)'
_cod_data_source_file c5dt04391c2.cif
_cod_data_source_block shelxl
_cod_depositor_comments
;
The following automatic conversions were performed:

'_exptl_absorpt_correction_type' value 'Multi-scan' changed to
'multi-scan' according to
/usr/data/users/saulius/crontab/automatic-downloads/rss-feeds/RSC/lib/dictionaries/cif_core.dic
dictionary named 'cif_core.dic' version 2.4.2 from 2011-04-26.

Automatic conversion script
Id: cif_fix_values 4268 2015-11-12 08:31:59Z antanas 

 Adding full bibliography for 7037869--7037875.cif.
;
_cod_original_cell_volume 2827.7(10)
_cod_database_code 7037869
_shelx_space_group_comment
;
The symmetry employed for this shelxl refinement is uniquely defined
by the following loop, which should always be used as a source of
symmetry information in preference to the above space-group names.
They are only intended as comments.
;
_shelx_estimated_absorpt_t_max 0.725
_shelx_estimated_absorpt_t_min 0.599
_diffrn_number_total 6961
_olex2_refinement_description
;
1. Fixed Uiso
 At 1.2 times of:
  All C(H) groups
2. Restrained distances
 C22-F7 \\sim C22-F8 \\sim C22-F9 \\sim C22-F7' \\sim C22-F8' \\sim C22-F9'
\\sim C22-F7" \\sim C22-F8" ~
 C22-F9"
 with sigma of 0.01
 F7-F8 \\sim F7-F9 \\sim F8-F9 \\sim F7'-F8' \\sim F7'-F9' \\sim F8'-F9' \\sim
F7"-F8" \\sim F7"-F9" \\sim F8"-
 F9"
 with sigma of 0.01
3. Uiso/Uaniso restraints and constraints
F9" \\sim F9 \\sim F9' \\sim F8" \\sim F8 \\sim F8' \\sim F7" \\sim F7 \\sim
F7': within 1.7A with sigma of 0.04 and sigma for terminal atoms of 0.08
Uanis(F7) \\sim Ueq, Uanis(F8) \\sim Ueq, Uanis(F9) \\sim Ueq, Uanis(F7') \\sim
Ueq, Uanis(F8') \\sim Ueq, Uanis(F9') \\sim Ueq, Uanis(F7") \\sim Ueq,
Uanis(F8") \\sim Ueq, Uanis(F9") \\sim Ueq: with sigma of 0.01 and sigma for
terminal atoms of 0.02
Uanis(F9") \\sim Ueq, Uanis(F8") \\sim Ueq: with sigma of 0.005 and sigma for
terminal atoms of 0.01
4. Others
 1*[Sof(F7)+Sof(F8)+Sof(F9)]+1*[Sof(F7')+Sof(F8')+Sof(F9')]+1*[Sof(F7")+
 Sof(F8")+Sof(F9")]=1 with esd of 0.0001
 Sof(F7)=Sof(F8)=Sof(F9)=FVAR(1)
 Sof(F7')=Sof(F8')=Sof(F9')=FVAR(2)
 Sof(F7")=Sof(F8")=Sof(F9")=FVAR(3)
5.a Aromatic/amide H refined with riding coordinates:
 C3(H3), C4(H4), C5(H5), C7(H7), C8(H8), C10(H10), C12(H12), C13(H13),
 C15(H15), C16(H16), C19(H19), C24(H24)
;
_shelx_shelxl_version_number 2014/7
_olex2_submission_special_instructions 'No special instructions were received'

loop_
_space_group_symop_operation_xyz
'x, y, z'
'-x+1/2, y+1/2, -z+1/2'
'-x, -y, -z'
'x-1/2, -y-1/2, z-1/2'

loop_
_atom_site_label
_atom_site_type_symbol
_atom_site_fract_x
_atom_site_fract_y
_atom_site_fract_z
_atom_site_U_iso_or_equiv
_atom_site_adp_type
_atom_site_occupancy
_atom_site_site_symmetry_order
_atom_site_calc_flag
_atom_site_refinement_flags_posn
_atom_site_refinement_flags_adp
_atom_site_refinement_flags_occupancy
_atom_site_disorder_assembly
_atom_site_disorder_group
Dy1 Dy 0.45859(2) 0.09291(2) 0.46871(2) 0.01366(4) Uani 1 1 d . . . . .
Cl1 Cl 0.66515(6) 0.46409(4) 0.40226(7) 0.03899(17) Uani 1 1 d . . . . .
F1 F 0.4204(2) 0.12407(12) 0.84291(15) 0.0580(6) Uani 1 1 d . . . . .
F2 F 0.33425(16) 0.21139(14) 0.76899(15) 0.0638(6) Uani 1 1 d . . . . .
F3 F 0.49739(16) 0.22503(11) 0.86204(13) 0.0467(5) Uani 1 1 d . . . . .
F4 F 0.74244(15) 0.32006(9) 0.60865(18) 0.0521(6) Uani 1 1 d . . . . .
F5 F 0.78645(17) 0.25839(12) 0.48253(14) 0.0543(6) Uani 1 1 d . . . . .
F6 F 0.84718(13) 0.22912(9) 0.63545(14) 0.0401(4) Uani 1 1 d . . . . .
F7 F 0.6479(6) 0.1760(4) 0.1793(6) 0.0429(17) Uani 0.508(3) 1 d D U P A 1
F8 F 0.5207(7) 0.1475(4) 0.0592(5) 0.039(2) Uani 0.508(3) 1 d D U P A 1
F9 F 0.6570(7) 0.0758(3) 0.1106(8) 0.064(3) Uani 0.508(3) 1 d D U P A 1
F7' F 0.6811(7) 0.1502(7) 0.1784(8) 0.069(4) Uani 0.366(3) 1 d D U P A 2
F8' F 0.5221(10) 0.1679(5) 0.0829(8) 0.041(3) Uani 0.366(3) 1 d D U P A 2
F9' F 0.6110(10) 0.0720(4) 0.0742(8) 0.050(3) Uani 0.366(3) 1 d D U P A 2
F7" F 0.5815(19) 0.1895(3) 0.1383(17) 0.043(4) Uani 0.125(3) 1 d D U P A 3
F8" F 0.5516(16) 0.0986(12) 0.0460(7) 0.039(4) Uani 0.125(3) 1 d D U P A 3
F9" F 0.6942(9) 0.1014(11) 0.1618(14) 0.032(4) Uani 0.125(3) 1 d D U P A 3
F10 F 0.15579(14) -0.00656(10) 0.17268(14) 0.0461(5) Uani 1 1 d . . . . .
F11 F 0.22532(16) -0.08297(9) 0.28094(14) 0.0384(4) Uani 1 1 d . . . . .
F12 F 0.29147(17) -0.07726(10) 0.13298(15) 0.0499(5) Uani 1 1 d . . . . .
O1 O 0.39461(13) -0.01193(8) 0.54106(12) 0.0161(3) Uani 1 1 d . . . . .
O2 O 0.46460(14) 0.11971(9) 0.64454(12) 0.0205(3) Uani 1 1 d . . . . .
O3 O 0.61769(14) 0.17019(9) 0.51296(12) 0.0186(3) Uani 1 1 d . . . . .
O4 O 0.51240(14) 0.12265(9) 0.30492(12) 0.0194(3) Uani 1 1 d . . . . .
O5 O 0.33365(14) 0.03398(9) 0.34113(12) 0.0214(3) Uani 1 1 d . . . . .
N1 N 0.25788(17) 0.10228(10) 0.51942(15) 0.0168(4) Uani 1 1 d . . . . .
N2 N 0.36446(17) 0.21683(10) 0.45273(15) 0.0186(4) Uani 1 1 d . . . . .
C1 C 0.21191(19) 0.04516(13) 0.56099(18) 0.0179(5) Uani 1 1 d . . . . .
C2 C 0.28407(19) -0.01578(12) 0.57129(17) 0.0174(5) Uani 1 1 d . . . . .
C3 C 0.2367(2) -0.07424(13) 0.61324(19) 0.0204(5) Uani 1 1 d . . . . .
H3 H 0.2821 -0.1158 0.6198 0.024 Uiso 1 1 calc R . . . .
C4 C 0.1219(2) -0.07330(14) 0.6465(2) 0.0238(5) Uani 1 1 d . . . . .
H4 H 0.0922 -0.1144 0.6757 0.029 Uiso 1 1 calc R . . . .
C5 C 0.0525(2) -0.01565(14) 0.6383(2) 0.0255(5) Uani 1 1 d . . . . .
H5 H -0.0246 -0.0165 0.6613 0.031 Uiso 1 1 calc R . . . .
C6 C 0.09589(19) 0.04551(13) 0.59528(18) 0.0199(5) Uani 1 1 d . . . . .
C7 C 0.0314(2) 0.10830(14) 0.5838(2) 0.0249(5) Uani 1 1 d . . . . .
H7 H -0.0469 0.1104 0.6038 0.030 Uiso 1 1 calc R . . . .
C8 C 0.0809(2) 0.16610(14) 0.5439(2) 0.0239(5) Uani 1 1 d . . . . .
H8 H 0.0382 0.2087 0.5373 0.029 Uiso 1 1 calc R . . . .
C9 C 0.1960(2) 0.16134(13) 0.51280(18) 0.0193(5) Uani 1 1 d . . . . .
C10 C 0.2580(2) 0.22234(13) 0.47828(18) 0.0206(5) Uani 1 1 d . . . . .
H10 H 0.2196 0.2664 0.4746 0.025 Uiso 1 1 calc R . . . .
C11 C 0.4282(2) 0.27947(12) 0.43657(18) 0.0192(5) Uani 1 1 d . . . . .
C12 C 0.4287(2) 0.33451(13) 0.5062(2) 0.0234(5) Uani 1 1 d . . . . .
H12 H 0.3796 0.3326 0.5615 0.028 Uiso 1 1 calc R . . . .
C13 C 0.5004(2) 0.39197(13) 0.4954(2) 0.0278(6) Uani 1 1 d . . . . .
H13 H 0.5016 0.4293 0.5433 0.033 Uiso 1 1 calc R . . . .
C14 C 0.5701(2) 0.39422(13) 0.4143(2) 0.0261(6) Uani 1 1 d . . . . .
C15 C 0.5696(2) 0.34080(13) 0.3436(2) 0.0265(5) Uani 1 1 d . . . . .
H15 H 0.6171 0.3438 0.2873 0.032 Uiso 1 1 calc R . . . .
C16 C 0.4995(2) 0.28277(13) 0.3550(2) 0.0238(5) Uani 1 1 d . . . . .
H16 H 0.5000 0.2453 0.3074 0.029 Uiso 1 1 calc R . . . .
C17 C 0.4393(2) 0.18209(16) 0.7950(2) 0.0302(6) Uani 1 1 d . . . . .
C18 C 0.5024(2) 0.17086(13) 0.69773(18) 0.0195(5) Uani 1 1 d . . . . .
C19 C 0.5904(2) 0.21738(13) 0.67679(18) 0.0210(5) Uani 1 1 d . . . . .
H19 H 0.6130 0.2538 0.7239 0.025 Uiso 1 1 calc R . . . .
C20 C 0.64545(19) 0.21037(12) 0.58628(18) 0.0177(5) Uani 1 1 d . . . . .
C21 C 0.7558(2) 0.25529(13) 0.5766(2) 0.0232(5) Uani 1 1 d . . . . .
C22 C 0.5829(2) 0.12137(13) 0.14001(19) 0.0261(5) Uani 1 1 d D . . . .
C23 C 0.5039(2) 0.09223(12) 0.21958(19) 0.0199(5) Uani 1 1 d . . . . .
C24 C 0.4302(2) 0.03759(14) 0.18794(19) 0.0248(5) Uani 1 1 d . . . . .
H24 H 0.4362 0.0161 0.1230 0.030 Uiso 1 1 calc R . . . .
C25 C 0.3472(2) 0.01437(13) 0.25204(18) 0.0210(5) Uani 1 1 d . . . . .
C26 C 0.2544(2) -0.03914(15) 0.2085(2) 0.0291(6) Uani 1 1 d . . . . .

loop_
_atom_site_aniso_label
_atom_site_aniso_U_11
_atom_site_aniso_U_22
_atom_site_aniso_U_33
_atom_site_aniso_U_23
_atom_site_aniso_U_13
_atom_site_aniso_U_12
Dy1 0.01288(6) 0.01749(7) 0.01104(6) 0.00011(4) 0.00350(4) 0.00032(4)
Cl1 0.0349(4) 0.0235(3) 0.0601(5) 0.0017(3) 0.0125(3) -0.0058(3)
F1 0.0902(17) 0.0605(13) 0.0284(11) -0.0054(9) 0.0327(10) -0.0283(12)
F2 0.0295(10) 0.124(2) 0.0401(12) -0.0163(12) 0.0128(8) 0.0203(11)
F3 0.0471(10) 0.0703(13) 0.0247(9) -0.0258(9) 0.0146(8) -0.0230(9)
F4 0.0301(9) 0.0251(9) 0.1030(18) -0.0092(10) 0.0161(10) -0.0074(7)
F5 0.0468(11) 0.0901(16) 0.0272(10) 0.0057(9) 0.0096(8) -0.0418(10)
F6 0.0143(7) 0.0504(11) 0.0541(11) 0.0179(9) -0.0047(7) -0.0023(7)
F7 0.037(4) 0.065(4) 0.028(3) 0.000(3) 0.010(3) -0.029(3)
F8 0.050(3) 0.046(5) 0.019(2) 0.016(3) -0.005(2) -0.011(3)
F9 0.057(5) 0.049(4) 0.098(8) 0.026(4) 0.061(4) 0.026(4)
F7' 0.028(4) 0.144(12) 0.035(4) 0.028(7) 0.008(4) -0.030(6)
F8' 0.049(5) 0.025(4) 0.055(7) 0.021(4) 0.026(4) 0.015(4)
F9' 0.061(7) 0.033(3) 0.065(6) -0.001(4) 0.055(5) 0.008(4)
F7" 0.051(10) 0.020(7) 0.065(12) 0.013(8) 0.039(9) -0.002(7)
F8" 0.043(8) 0.059(9) 0.017(6) -0.007(6) 0.010(6) -0.015(7)
F9" 0.021(6) 0.046(8) 0.033(7) 0.018(7) 0.022(5) 0.009(6)
F10 0.0288(9) 0.0633(12) 0.0428(11) -0.0010(9) -0.0152(8) -0.0061(8)
F11 0.0390(10) 0.0403(10) 0.0360(10) -0.0013(7) 0.0045(8) -0.0175(7)
F12 0.0486(12) 0.0622(12) 0.0414(11) -0.0323(10) 0.0175(9) -0.0227(9)
O1 0.0129(7) 0.0200(8) 0.0162(8) 0.0016(6) 0.0063(6) 0.0014(6)
O2 0.0207(8) 0.0274(9) 0.0136(8) -0.0013(7) 0.0035(6) -0.0040(7)
O3 0.0169(8) 0.0229(8) 0.0163(8) 0.0003(7) 0.0037(6) -0.0007(6)
O4 0.0219(8) 0.0223(8) 0.0146(8) 0.0019(7) 0.0045(6) -0.0006(7)
O5 0.0194(8) 0.0318(9) 0.0132(8) -0.0028(7) 0.0035(6) -0.0032(7)
N1 0.0150(9) 0.0220(10) 0.0137(10) -0.0022(7) 0.0030(7) 0.0000(7)
N2 0.0177(9) 0.0230(10) 0.0155(10) 0.0001(8) 0.0030(7) 0.0015(8)
C1 0.0158(11) 0.0247(12) 0.0137(11) -0.0014(9) 0.0028(8) 0.0004(9)
C2 0.0142(10) 0.0247(12) 0.0138(11) -0.0008(9) 0.0046(8) -0.0013(8)
C3 0.0186(11) 0.0236(12) 0.0201(12) 0.0007(10) 0.0080(9) 0.0007(9)
C4 0.0208(12) 0.0263(13) 0.0257(14) 0.0039(11) 0.0092(10) -0.0027(10)
C5 0.0161(11) 0.0333(14) 0.0285(14) -0.0004(11) 0.0103(10) -0.0024(10)
C6 0.0138(11) 0.0276(13) 0.0190(12) -0.0011(10) 0.0062(9) 0.0008(9)
C7 0.0144(11) 0.0337(14) 0.0276(14) 0.0016(11) 0.0077(10) 0.0035(10)
C8 0.0161(11) 0.0285(13) 0.0277(14) -0.0009(10) 0.0048(9) 0.0062(10)
C9 0.0154(11) 0.0253(12) 0.0174(12) 0.0003(9) 0.0024(8) 0.0021(9)
C10 0.0192(11) 0.0214(12) 0.0211(12) 0.0011(10) 0.0018(9) 0.0037(9)
C11 0.0166(10) 0.0199(11) 0.0206(12) 0.0050(9) -0.0009(9) 0.0033(9)
C12 0.0211(11) 0.0236(12) 0.0261(13) -0.0005(10) 0.0052(10) 0.0055(10)
C13 0.0276(13) 0.0207(12) 0.0349(16) -0.0024(11) 0.0018(11) 0.0048(10)
C14 0.0229(13) 0.0180(12) 0.0371(16) 0.0062(10) 0.0014(11) 0.0011(9)
C15 0.0274(13) 0.0256(13) 0.0271(14) 0.0061(11) 0.0067(10) 0.0028(10)
C16 0.0264(12) 0.0233(12) 0.0224(13) 0.0029(10) 0.0068(10) 0.0030(10)
C17 0.0243(13) 0.0478(17) 0.0194(13) -0.0105(12) 0.0074(10) -0.0077(11)
C18 0.0162(11) 0.0277(12) 0.0146(11) -0.0006(9) 0.0013(8) 0.0007(9)
C19 0.0182(11) 0.0255(12) 0.0193(12) -0.0045(10) 0.0019(9) -0.0030(9)
C20 0.0121(10) 0.0213(12) 0.0191(12) 0.0032(9) -0.0012(8) 0.0018(8)
C21 0.0168(11) 0.0283(13) 0.0244(13) 0.0032(10) 0.0013(9) -0.0019(9)
C22 0.0290(14) 0.0291(14) 0.0213(13) 0.0051(11) 0.0089(10) 0.0021(11)
C23 0.0187(11) 0.0260(13) 0.0158(12) 0.0055(9) 0.0056(9) 0.0057(9)
C24 0.0270(13) 0.0337(14) 0.0146(12) -0.0053(10) 0.0076(9) -0.0013(10)
C25 0.0171(11) 0.0292(13) 0.0164(12) -0.0004(10) -0.0008(9) 0.0000(9)
C26 0.0242(13) 0.0419(16) 0.0215(13) -0.0077(12) 0.0036(10) -0.0059(11)

loop_
_atom_type_symbol
_atom_type_description
_atom_type_scat_dispersion_real
_atom_type_scat_dispersion_imag
_atom_type_scat_source
C C 0.0033 0.0016 'International Tables Vol C Tables 4.2.6.8 and 6.1.1.4'
H H 0.0000 0.0000 'International Tables Vol C Tables 4.2.6.8 and 6.1.1.4'
N N 0.0061 0.0033 'International Tables Vol C Tables 4.2.6.8 and 6.1.1.4'
O O 0.0106 0.0060 'International Tables Vol C Tables 4.2.6.8 and 6.1.1.4'
F F 0.0171 0.0103 'International Tables Vol C Tables 4.2.6.8 and 6.1.1.4'
Cl Cl 0.1484 0.1585 'International Tables Vol C Tables 4.2.6.8 and 6.1.1.4'
Dy Dy -0.1892 4.4098 'International Tables Vol C Tables 4.2.6.8 and 6.1.1.4'

loop_
_geom_angle_atom_site_label_1
_geom_angle_atom_site_label_2
_geom_angle_atom_site_label_3
_geom_angle
_geom_angle_site_symmetry_1
_geom_angle_site_symmetry_3
O1 Dy1 Dy1 35.48(4) . 3_656
O1 Dy1 Dy1 36.81(4) 3_656 3_656
O1 Dy1 O1 72.29(6) 3_656 .
O1 Dy1 O2 104.23(6) 3_656 .
O1 Dy1 O3 84.03(6) 3_656 .
O1 Dy1 O3 133.68(6) . .
O1 Dy1 O4 82.19(6) 3_656 .
O1 Dy1 O5 71.87(6) . .
O1 Dy1 O5 91.68(6) 3_656 .
O1 Dy1 N1 140.19(6) 3_656 .
O1 Dy1 N1 68.04(6) . .
O1 Dy1 N2 155.40(6) 3_656 .
O1 Dy1 N2 132.04(6) . .
O2 Dy1 Dy1 90.63(4) . 3_656
O2 Dy1 O1 77.25(6) . .
O2 Dy1 O3 70.72(6) . .
O2 Dy1 O5 138.85(6) . .
O2 Dy1 N1 70.36(7) . .
O2 Dy1 N2 81.60(6) . .
O3 Dy1 Dy1 111.78(4) . 3_656
O3 Dy1 O5 149.74(6) . .
O3 Dy1 N1 126.81(6) . .
O3 Dy1 N2 75.30(6) . .
O4 Dy1 Dy1 110.38(4) . 3_656
O4 Dy1 O1 133.26(6) . .
O4 Dy1 O2 148.28(6) . .
O4 Dy1 O3 79.30(6) . .
O4 Dy1 O5 70.44(6) . .
O4 Dy1 N1 123.78(7) . .
O4 Dy1 N2 81.00(6) . .
O5 Dy1 Dy1 79.76(4) . 3_656
O5 Dy1 N1 73.21(6) . .
O5 Dy1 N2 99.43(6) . .
N1 Dy1 Dy1 103.47(5) . 3_656
N1 Dy1 N2 64.39(6) . .
N2 Dy1 Dy1 167.21(4) . 3_656
Dy1 O1 Dy1 107.71(6) 3_656 .
C2 O1 Dy1 119.33(13) . .
C2 O1 Dy1 132.73(14) . 3_656
C18 O2 Dy1 133.66(16) . .
C20 O3 Dy1 135.15(15) . .
C23 O4 Dy1 133.66(15) . .
C25 O5 Dy1 133.06(15) . .
C1 N1 Dy1 117.02(15) . .
C9 N1 Dy1 123.09(15) . .
C9 N1 C1 119.8(2) . .
C10 N2 Dy1 116.22(16) . .
C10 N2 C11 118.0(2) . .
C11 N2 Dy1 124.76(14) . .
N1 C1 C2 117.7(2) . .
N1 C1 C6 121.5(2) . .
C2 C1 C6 120.8(2) . .
O1 C2 C1 117.9(2) . .
O1 C2 C3 124.5(2) . .
C3 C2 C1 117.6(2) . .
C2 C3 H3 119.5 . .
C2 C3 C4 121.1(2) . .
C4 C3 H3 119.5 . .
C3 C4 H4 118.9 . .
C5 C4 C3 122.1(2) . .
C5 C4 H4 118.9 . .
C4 C5 H5 120.3 . .
C4 C5 C6 119.3(2) . .
C6 C5 H5 120.3 . .
C5 C6 C1 119.1(2) . .
C5 C6 C7 123.9(2) . .
C7 C6 C1 117.0(2) . .
C6 C7 H7 119.8 . .
C8 C7 C6 120.5(2) . .
C8 C7 H7 119.8 . .
C7 C8 H8 120.6 . .
C7 C8 C9 118.8(2) . .
C9 C8 H8 120.6 . .
N1 C9 C8 122.4(2) . .
N1 C9 C10 115.9(2) . .
C8 C9 C10 121.6(2) . .
N2 C10 C9 120.3(2) . .
N2 C10 H10 119.8 . .
C9 C10 H10 119.8 . .
C12 C11 N2 121.0(2) . .
C12 C11 C16 119.6(2) . .
C16 C11 N2 119.1(2) . .
C11 C12 H12 119.8 . .
C13 C12 C11 120.3(2) . .
C13 C12 H12 119.8 . .
C12 C13 H13 120.4 . .
C14 C13 C12 119.1(3) . .
C14 C13 H13 120.4 . .
C13 C14 Cl1 119.9(2) . .
C13 C14 C15 121.5(2) . .
C15 C14 Cl1 118.6(2) . .
C14 C15 H15 120.2 . .
C14 C15 C16 119.6(2) . .
C16 C15 H15 120.2 . .
C11 C16 H16 120.1 . .
C15 C16 C11 119.8(2) . .
C15 C16 H16 120.1 . .
F1 C17 F2 107.5(2) . .
F1 C17 F3 107.9(2) . .
F1 C17 C18 112.8(2) . .
F2 C17 C18 108.9(2) . .
F3 C17 F2 106.5(2) . .
F3 C17 C18 113.0(2) . .
O2 C18 C17 114.0(2) . .
O2 C18 C19 127.7(2) . .
C19 C18 C17 118.3(2) . .
C18 C19 H19 120.3 . .
C18 C19 C20 119.5(2) . .
C20 C19 H19 120.3 . .
O3 C20 C19 127.5(2) . .
O3 C20 C21 115.9(2) . .
C19 C20 C21 116.6(2) . .
F4 C21 F6 106.1(2) . .
F4 C21 C20 112.6(2) . .
F5 C21 F4 107.5(2) . .
F5 C21 F6 107.4(2) . .
F5 C21 C20 113.0(2) . .
F6 C21 C20 109.9(2) . .
F7 C22 C23 110.9(4) . .
F8 C22 F7 104.1(4) . .
F8 C22 C23 112.1(5) . .
F9 C22 F7 106.8(4) . .
F9 C22 F8 109.6(5) . .
F9 C22 C23 112.8(4) . .
F7' C22 F8' 108.4(6) . .
F7' C22 F9' 107.6(5) . .
F7' C22 C23 115.2(6) . .
F8' C22 F9' 105.1(5) . .
F8' C22 C23 108.7(6) . .
F9' C22 C23 111.3(5) . .
F7" C22 F8" 108.3(6) . .
F7" C22 F9" 107.6(6) . .
F7" C22 C23 111.6(7) . .
F8" C22 F9" 105.9(6) . .
F8" C22 C23 112.5(7) . .
F9" C22 C23 110.7(8) . .
O4 C23 C22 115.3(2) . .
O4 C23 C24 128.0(2) . .
C24 C23 C22 116.7(2) . .
C23 C24 H24 120.4 . .
C23 C24 C25 119.3(2) . .
C25 C24 H24 120.4 . .
O5 C25 C24 127.8(2) . .
O5 C25 C26 114.1(2) . .
C24 C25 C26 118.0(2) . .
F10 C26 C25 110.0(2) . .
F11 C26 F10 107.0(2) . .
F11 C26 C25 111.4(2) . .
F12 C26 F10 108.1(2) . .
F12 C26 F11 107.1(2) . .
F12 C26 C25 112.9(2) . .

loop_
_geom_bond_atom_site_label_1
_geom_bond_atom_site_label_2
_geom_bond_distance
_geom_bond_site_symmetry_2
Dy1 Dy1 3.7582(7) 3_656
Dy1 O1 2.3636(16) .
Dy1 O1 2.2899(15) 3_656
Dy1 O2 2.3449(17) .
Dy1 O3 2.3672(16) .
Dy1 O4 2.3442(17) .
Dy1 O5 2.3734(17) .
Dy1 N1 2.435(2) .
Dy1 N2 2.607(2) .
Cl1 C14 1.737(3) .
F1 C17 1.304(4) .
F2 C17 1.333(3) .
F3 C17 1.332(3) .
F4 C21 1.324(3) .
F5 C21 1.306(3) .
F6 C21 1.332(3) .
F7 C22 1.356(5) .
F8 C22 1.313(5) .
F9 C22 1.295(5) .
F7' C22 1.303(6) .
F8' C22 1.317(6) .
F9' C22 1.335(6) .
F7" C22 1.307(6) .
F8" C22 1.320(6) .
F9" C22 1.326(7) .
F10 C26 1.329(3) .
F11 C26 1.328(3) .
F12 C26 1.325(3) .
O1 Dy1 2.2899(15) 3_656
O1 C2 1.350(3) .
O2 C18 1.255(3) .
O3 C20 1.247(3) .
O4 C23 1.253(3) .
O5 C25 1.244(3) .
N1 C1 1.348(3) .
N1 C9 1.332(3) .
N2 C10 1.286(3) .
N2 C11 1.428(3) .
C1 C2 1.427(3) .
C1 C6 1.428(3) .
C2 C3 1.378(3) .
C3 H3 0.9500 .
C3 C4 1.409(3) .
C4 H4 0.9500 .
C4 C5 1.357(4) .
C5 H5 0.9500 .
C5 C6 1.409(3) .
C6 C7 1.410(3) .
C7 H7 0.9500 .
C7 C8 1.366(4) .
C8 H8 0.9500 .
C8 C9 1.405(3) .
C9 C10 1.458(3) .
C10 H10 0.9500 .
C11 C12 1.393(3) .
C11 C16 1.395(3) .
C12 H12 0.9500 .
C12 C13 1.385(4) .
C13 H13 0.9500 .
C13 C14 1.376(4) .
C14 C15 1.379(4) .
C15 H15 0.9500 .
C15 C16 1.384(4) .
C16 H16 0.9500 .
C17 C18 1.527(3) .
C18 C19 1.385(3) .
C19 H19 0.9500 .
C19 C20 1.390(3) .
C20 C21 1.534(3) .
C22 C23 1.536(3) .
C23 C24 1.381(3) .
C24 H24 0.9500 .
C24 C25 1.387(3) .
C25 C26 1.542(3) .

loop_
_geom_torsion_atom_site_label_1
_geom_torsion_atom_site_label_2
_geom_torsion_atom_site_label_3
_geom_torsion_atom_site_label_4
_geom_torsion
_geom_torsion_site_symmetry_1
Dy1 O1 C2 C1 -2.0(3) .
Dy1 O1 C2 C1 -175.88(15) 3_656
Dy1 O1 C2 C3 5.4(3) 3_656
Dy1 O1 C2 C3 179.20(18) .
Dy1 O2 C18 C17 152.79(17) .
Dy1 O2 C18 C19 -25.7(4) .
Dy1 O3 C20 C19 6.9(4) .
Dy1 O3 C20 C21 -175.43(14) .
Dy1 O4 C23 C22 -162.74(14) .
Dy1 O4 C23 C24 19.4(4) .
Dy1 O5 C25 C24 -19.5(4) .
Dy1 O5 C25 C26 164.24(16) .
Dy1 N1 C1 C2 -0.3(3) .
Dy1 N1 C1 C6 178.69(17) .
Dy1 N1 C9 C8 -178.99(18) .
Dy1 N1 C9 C10 -3.3(3) .
Dy1 N2 C10 C9 -0.6(3) .
Dy1 N2 C11 C12 -121.5(2) .
Dy1 N2 C11 C16 52.5(3) .
Cl1 C14 C15 C16 176.37(19) .
F1 C17 C18 O2 42.3(3) .
F1 C17 C18 C19 -139.1(2) .
F2 C17 C18 O2 -76.9(3) .
F2 C17 C18 C19 101.7(3) .
F3 C17 C18 O2 164.9(2) .
F3 C17 C18 C19 -16.4(4) .
F7 C22 C23 O4 -0.1(5) .
F7 C22 C23 C24 178.0(4) .
F8 C22 C23 O4 -116.0(4) .
F8 C22 C23 C24 62.1(4) .
F9 C22 C23 O4 119.6(5) .
F9 C22 C23 C24 -62.3(6) .
F7' C22 C23 O4 28.9(7) .
F7' C22 C23 C24 -152.9(7) .
F8' C22 C23 O4 -93.0(6) .
F8' C22 C23 C24 85.2(6) .
F9' C22 C23 O4 151.7(6) .
F9' C22 C23 C24 -30.1(6) .
F7" C22 C23 O4 -43.6(13) .
F7" C22 C23 C24 134.5(13) .
F8" C22 C23 O4 -165.6(12) .
F8" C22 C23 C24 12.6(12) .
F9" C22 C23 O4 76.1(11) .
F9" C22 C23 C24 -105.7(11) .
O1 C2 C3 C4 177.6(2) .
O2 C18 C19 C20 1.5(4) .
O3 C20 C21 F4 139.0(2) .
O3 C20 C21 F5 16.9(3) .
O3 C20 C21 F6 -103.0(2) .
O4 C23 C24 C25 5.2(4) .
O5 C25 C26 F10 81.7(3) .
O5 C25 C26 F11 -36.8(3) .
O5 C25 C26 F12 -157.4(2) .
N1 C1 C2 O1 1.5(3) .
N1 C1 C2 C3 -179.6(2) .
N1 C1 C6 C5 -179.9(2) .
N1 C1 C6 C7 0.0(4) .
N1 C9 C10 N2 2.5(3) .
N2 C11 C12 C13 173.3(2) .
N2 C11 C16 C15 -174.5(2) .
C1 N1 C9 C8 -2.7(4) .
C1 N1 C9 C10 173.0(2) .
C1 C2 C3 C4 -1.2(4) .
C1 C6 C7 C8 -1.7(4) .
C2 C1 C6 C5 -0.9(4) .
C2 C1 C6 C7 178.9(2) .
C2 C3 C4 C5 0.6(4) .
C3 C4 C5 C6 -0.1(4) .
C4 C5 C6 C1 0.2(4) .
C4 C5 C6 C7 -179.6(3) .
C5 C6 C7 C8 178.1(3) .
C6 C1 C2 O1 -177.5(2) .
C6 C1 C2 C3 1.4(3) .
C6 C7 C8 C9 1.3(4) .
C7 C8 C9 N1 1.0(4) .
C7 C8 C9 C10 -174.4(2) .
C8 C9 C10 N2 178.2(2) .
C9 N1 C1 C2 -176.8(2) .
C9 N1 C1 C6 2.2(3) .
C10 N2 C11 C12 46.3(3) .
C10 N2 C11 C16 -139.7(2) .
C11 N2 C10 C9 -169.5(2) .
C11 C12 C13 C14 0.7(4) .
C12 C11 C16 C15 -0.4(4) .
C12 C13 C14 Cl1 -177.4(2) .
C12 C13 C14 C15 0.3(4) .
C13 C14 C15 C16 -1.3(4) .
C14 C15 C16 C11 1.4(4) .
C16 C11 C12 C13 -0.7(4) .
C17 C18 C19 C20 -176.9(2) .
C18 C19 C20 O3 7.8(4) .
C18 C19 C20 C21 -169.8(2) .
C19 C20 C21 F4 -43.1(3) .
C19 C20 C21 F5 -165.2(2) .
C19 C20 C21 F6 74.9(3) .
C22 C23 C24 C25 -172.6(2) .
C23 C24 C25 O5 -4.9(4) .
C23 C24 C25 C26 171.2(2) .
C24 C25 C26 F10 -95.0(3) .
C24 C25 C26 F11 146.5(2) .
C24 C25 C26 F12 25.9(3) .
